data_7039312
loop_
_publ_author_name
'Vr\'ana, Jan'
'Ketkov, Sergey'
'Jambor, Roman'
'R\%u\<zi\<cka, Ale\<s'
'Ly\<cka, Anton\'in'
'Dost\'al, Libor'

_publ_section_title
;
 Germylenes and stannylenes stabilized within N2PE rings (E = Ge or Sn):
 combined experimental and theoretical study.
;
_journal_issue 25
_journal_name_full 'Dalton transactions (Cambridge, England : 2003)'
_journal_page_first 10343
_journal_page_last 10354
_journal_paper_doi 10.1039/c6dt01616b
_journal_volume 45
_journal_year 2016
_chemical_formula_moiety 'C28 H48 Li N4 P'
_chemical_formula_sum 'C28 H48 Li N4 P'
_chemical_formula_weight 478.61
_chemical_name_systematic
; 
 ? 
;
_space_group_IT_number 14
_symmetry_cell_setting monoclinic
_symmetry_space_group_name_Hall '-P 2ybc'
_symmetry_space_group_name_H-M 'P 1 21/c 1'
_atom_sites_solution_hydrogens geom
_atom_sites_solution_primary direct
_atom_sites_solution_secondary difmap
_audit_creation_method SHELXL-97
_audit_update_record
;
2016-02-02 deposited with the CCDC.
2016-05-18 downloaded from the CCDC.
;
_cell_angle_alpha 90
_cell_angle_beta 106.627(5)
_cell_angle_gamma 90
_cell_formula_units_Z 4
_cell_length_a 10.5280(4)
_cell_length_b 15.6740(8)
_cell_length_c 18.8041(13)
_cell_measurement_reflns_used 26630
_cell_measurement_temperature 150(1)
_cell_measurement_theta_max 27.5
_cell_measurement_theta_min 1
_cell_volume 2973.2(3)
_computing_cell_refinement 'COLLECT and DENZO'
_computing_data_collection 'COLLECT (Hooft, 1998) and DENZO (Otwinowski & Minor, 1997)'
_computing_data_reduction 'COLLECT and DENZO'
_computing_molecular_graphics 'PLATON (Spek, 2003)'
_computing_publication_material 'SHELXL-97 (Sheldrick, 2008)'
_computing_structure_refinement 'SHELXL-97 (Sheldrick, 1997)'
_computing_structure_solution 'SIR92 (Altomare et al., 1994)'
_diffrn_ambient_temperature 150(1)
_diffrn_detector_area_resol_mean 9.091
_diffrn_measured_fraction_theta_full 0.982
_diffrn_measured_fraction_theta_max 0.982
_diffrn_measurement_device_type 'Bruker Nonius KappaCCD area detector'
_diffrn_measurement_method '\f and \w scans to fill the Ewald sphere'
_diffrn_radiation_monochromator graphite
_diffrn_radiation_source 'fine-focus sealed tube'
_diffrn_radiation_type MoK\a
_diffrn_radiation_wavelength 0.71073
_diffrn_reflns_av_R_equivalents 0.0469
_diffrn_reflns_av_sigmaI/netI 0.0399
_diffrn_reflns_limit_h_max 13
_diffrn_reflns_limit_h_min -13
_diffrn_reflns_limit_k_max 20
_diffrn_reflns_limit_k_min -18
_diffrn_reflns_limit_l_max 24
_diffrn_reflns_limit_l_min -22
_diffrn_reflns_number 26591
_diffrn_reflns_theta_full 27.35
_diffrn_reflns_theta_max 27.35
_diffrn_reflns_theta_min 2.02
_diffrn_standards_number 0
_exptl_absorpt_coefficient_mu 0.113
_exptl_absorpt_correction_T_max 0.986
_exptl_absorpt_correction_T_min 0.972
_exptl_absorpt_correction_type integration
_exptl_absorpt_process_details
;
Gaussian integration (Coppens, 1970)
;
_exptl_crystal_colour yellow
_exptl_crystal_density_diffrn 1.069
_exptl_crystal_density_method 'not measured'
_exptl_crystal_description block
_exptl_crystal_F_000 1048
_exptl_crystal_size_max 0.37
_exptl_crystal_size_mid 0.36
_exptl_crystal_size_min 0.30
_refine_diff_density_max 0.512
_refine_diff_density_min -0.246
_refine_diff_density_rms 0.051
_refine_ls_extinction_method none
_refine_ls_goodness_of_fit_ref 1.144
_refine_ls_hydrogen_treatment constr
_refine_ls_matrix_type full
_refine_ls_number_parameters 307
_refine_ls_number_reflns 6612
_refine_ls_number_restraints 0
_refine_ls_restrained_S_all 1.144
_refine_ls_R_factor_all 0.0839
_refine_ls_R_factor_gt 0.0505
_refine_ls_shift/su_max 0.001
_refine_ls_shift/su_mean 0.000
_refine_ls_structure_factor_coef Fsqd
_refine_ls_weighting_details 'calc w=1/[\s^2^(Fo^2^)+(0.0312P)^2^+2.4247P] where P=(Fo^2^+2Fc^2^)/3'
_refine_ls_weighting_scheme calc
_refine_ls_wR_factor_gt 0.1044
_refine_ls_wR_factor_ref 0.1276
_reflns_number_gt 4828
_reflns_number_total 6612
_reflns_threshold_expression >2sigma(I)
_cod_data_source_file c6dt01616b2.cif
_cod_data_source_block 4
_cod_depositor_comments 'Adding full bibliography for 7039310--7039320.cif.'
_cod_original_sg_symbol_H-M 'P 21/c'
_cod_database_code 7039312

loop_
_symmetry_equiv_pos_as_xyz
'x, y, z'
'-x, y+1/2, -z+1/2'
'-x, -y, -z'
'x, -y-1/2, z-1/2'

loop_
_atom_site_label
_atom_site_type_symbol
_atom_site_fract_x
_atom_site_fract_y
_atom_site_fract_z
_atom_site_U_iso_or_equiv
_atom_site_adp_type
_atom_site_occupancy
_atom_site_symmetry_multiplicity
_atom_site_calc_flag
_atom_site_refinement_flags
P1 P 0.82969(5) 0.19336(3) 0.29206(3) 0.02131(12) Uani 1 1 d .
N1 N 0.74990(15) 0.26996(10) 0.33367(9) 0.0221(3) Uani 1 1 d .
H1 H 0.8101 0.2899 0.3753 0.026 Uiso 1 1 d R
N2 N 0.82874(16) 0.25120(10) 0.21795(9) 0.0217(3) Uani 1 1 d .
C12 C 0.77525(19) 0.14414(12) 0.11521(10) 0.0229(4) Uani 1 1 d .
N4 N 0.59352(17) 0.41109(11) 0.15758(9) 0.0271(4) Uani 1 1 d .
C7 C 0.85334(18) 0.21230(11) 0.15575(10) 0.0205(4) Uani 1 1 d .
C1 C 0.99722(19) 0.20676(13) 0.35883(10) 0.0249(4) Uani 1 1 d .
N3 N 0.81441(17) 0.48419(11) 0.27434(10) 0.0300(4) Uani 1 1 d .
C16 C 0.6516(2) 0.11203(13) 0.13329(11) 0.0274(4) Uani 1 1 d .
H16 H 0.6358 0.1497 0.1715 0.033 Uiso 1 1 d R
C19 C 0.62787(19) 0.24476(13) 0.35370(11) 0.0265(4) Uani 1 1 d .
C11 C 0.8099(2) 0.10736(13) 0.05595(11) 0.0286(4) Uani 1 1 d .
H11 H 0.7605 0.0616 0.0311 0.034 Uiso 1 1 d R
C6 C 1.0550(2) 0.13701(14) 0.40100(12) 0.0317(5) Uani 1 1 d .
H6 H 1.0078 0.0862 0.3965 0.038 Uiso 1 1 d R
C8 C 0.95786(19) 0.24420(12) 0.12929(11) 0.0250(4) Uani 1 1 d .
C9 C 0.9859(2) 0.20617(14) 0.06849(12) 0.0308(5) Uani 1 1 d .
H9 H 1.0543 0.2279 0.0517 0.037 Uiso 1 1 d R
C21 C 0.5309(2) 0.20149(14) 0.28777(12) 0.0312(5) Uani 1 1 d .
H21A H 0.5161 0.2373 0.2448 0.037 Uiso 1 1 d R
H21B H 0.4484 0.1919 0.2987 0.037 Uiso 1 1 d R
H21C H 0.5670 0.1479 0.2783 0.037 Uiso 1 1 d R
C10 C 0.9150(2) 0.13694(14) 0.03291(12) 0.0318(5) Uani 1 1 d .
H10 H 0.9376 0.1106 -0.0061 0.038 Uiso 1 1 d R
C13 C 1.0428(2) 0.31829(13) 0.16820(13) 0.0314(5) Uani 1 1 d .
H13 H 1.0021 0.3408 0.2051 0.038 Uiso 1 1 d R
C5 C 1.1819(2) 0.14106(16) 0.44969(13) 0.0408(6) Uani 1 1 d .
H5 H 1.2188 0.0933 0.4773 0.049 Uiso 1 1 d R
C22 C 0.5652(2) 0.32628(15) 0.37217(13) 0.0384(5) Uani 1 1 d .
H22A H 0.6272 0.3550 0.4126 0.046 Uiso 1 1 d R
H22B H 0.4869 0.3121 0.3861 0.046 Uiso 1 1 d R
H22C H 0.5420 0.3630 0.3295 0.046 Uiso 1 1 d R
C20 C 0.6617(2) 0.18498(17) 0.42042(13) 0.0423(6) Uani 1 1 d .
H20A H 0.7057 0.1352 0.4094 0.051 Uiso 1 1 d R
H20B H 0.5817 0.1683 0.4315 0.051 Uiso 1 1 d R
H20C H 0.7191 0.2138 0.4625 0.051 Uiso 1 1 d R
C18 C 0.5290(2) 0.11690(17) 0.06586(13) 0.0404(6) Uani 1 1 d .
H18A H 0.5188 0.1740 0.0465 0.048 Uiso 1 1 d R
H18B H 0.4519 0.1013 0.0804 0.048 Uiso 1 1 d R
H18C H 0.5394 0.0783 0.0283 0.048 Uiso 1 1 d R
C24 C 0.6106(3) 0.50278(14) 0.17001(14) 0.0435(6) Uani 1 1 d .
H24A H 0.5585 0.5209 0.2023 0.052 Uiso 1 1 d R
H24B H 0.5765 0.5321 0.1230 0.052 Uiso 1 1 d R
C23 C 0.7502(3) 0.52859(15) 0.20393(14) 0.0437(6) Uani 1 1 d .
H23A H 0.8001 0.5169 0.1689 0.052 Uiso 1 1 d R
H23B H 0.7534 0.5896 0.2129 0.052 Uiso 1 1 d R
C2 C 1.0704(2) 0.28145(16) 0.36776(13) 0.0413(6) Uani 1 1 d .
H2 H 1.0344 0.3293 0.3401 0.050 Uiso 1 1 d R
C17 C 0.6690(3) 0.02150(15) 0.16497(14) 0.0424(6) Uani 1 1 d .
H17A H 0.6839 -0.0172 0.1286 0.051 Uiso 1 1 d R
H17B H 0.5905 0.0049 0.1777 0.051 Uiso 1 1 d R
H17C H 0.7436 0.0201 0.2086 0.051 Uiso 1 1 d R
C15 C 1.0493(3) 0.39124(15) 0.11543(16) 0.0496(7) Uani 1 1 d .
H15A H 1.0885 0.3712 0.0783 0.059 Uiso 1 1 d R
H15B H 1.1019 0.4368 0.1430 0.059 Uiso 1 1 d R
H15C H 0.9613 0.4116 0.0919 0.059 Uiso 1 1 d R
C3 C 1.1966(2) 0.28667(19) 0.41717(14) 0.0514(7) Uani 1 1 d .
H3 H 1.2431 0.3379 0.4232 0.062 Uiso 1 1 d R
C28 C 0.6320(3) 0.38427(17) 0.09251(13) 0.0461(6) Uani 1 1 d .
H28A H 0.6179 0.3240 0.0851 0.055 Uiso 1 1 d R
H28B H 0.7240 0.3971 0.0999 0.055 Uiso 1 1 d R
H28C H 0.5795 0.4144 0.0497 0.055 Uiso 1 1 d R
C26 C 0.9556(2) 0.50396(16) 0.29296(17) 0.0512(7) Uani 1 1 d .
H26A H 0.9678 0.5646 0.2972 0.061 Uiso 1 1 d R
H26B H 0.9907 0.4828 0.2545 0.061 Uiso 1 1 d R
H26C H 1.0011 0.4775 0.3393 0.061 Uiso 1 1 d R
C25 C 0.7629(3) 0.51464(17) 0.33379(15) 0.0523(7) Uani 1 1 d .
H25A H 0.8111 0.4884 0.3797 0.063 Uiso 1 1 d R
H25B H 0.6707 0.5002 0.3228 0.063 Uiso 1 1 d R
H25C H 0.7731 0.5755 0.3381 0.063 Uiso 1 1 d R
Li1 Li 0.7478(3) 0.3545(2) 0.24463(18) 0.0255(7) Uani 1 1 d .
C14 C 1.1819(2) 0.28777(16) 0.20964(16) 0.0466(6) Uani 1 1 d .
H14A H 1.1756 0.2420 0.2424 0.056 Uiso 1 1 d R
H14B H 1.2312 0.3341 0.2380 0.056 Uiso 1 1 d R
H14C H 1.2263 0.2679 0.1747 0.056 Uiso 1 1 d R
C4 C 1.2522(2) 0.21575(19) 0.45732(13) 0.0453(6) Uani 1 1 d .
H4 H 1.3377 0.2184 0.4894 0.054 Uiso 1 1 d R
C27 C 0.4533(2) 0.38942(19) 0.14541(14) 0.0503(7) Uani 1 1 d .
H27A H 0.4003 0.4217 0.1042 0.060 Uiso 1 1 d R
H27B H 0.4273 0.4028 0.1891 0.060 Uiso 1 1 d R
H27C H 0.4407 0.3296 0.1348 0.060 Uiso 1 1 d R

loop_
_atom_site_aniso_label
_atom_site_aniso_U_11
_atom_site_aniso_U_22
_atom_site_aniso_U_33
_atom_site_aniso_U_23
_atom_site_aniso_U_13
_atom_site_aniso_U_12
P1 0.0199(2) 0.0204(2) 0.0227(2) 0.0021(2) 0.00460(18) -0.0009(2)
N1 0.0193(8) 0.0254(8) 0.0220(8) -0.0010(7) 0.0067(6) -0.0036(7)
N2 0.0231(8) 0.0206(8) 0.0219(8) 0.0012(6) 0.0071(6) 0.0009(6)
C12 0.0228(10) 0.0216(9) 0.0230(9) 0.0018(8) 0.0045(8) 0.0034(8)
N4 0.0285(9) 0.0268(9) 0.0233(8) -0.0040(7) 0.0033(7) 0.0017(7)
C7 0.0204(9) 0.0186(9) 0.0223(9) 0.0039(7) 0.0058(7) 0.0063(7)
C1 0.0222(10) 0.0308(11) 0.0223(9) 0.0007(8) 0.0072(8) 0.0005(8)
N3 0.0286(9) 0.0247(9) 0.0337(10) -0.0029(7) 0.0038(8) -0.0040(7)
C16 0.0253(10) 0.0296(11) 0.0266(10) -0.0051(8) 0.0062(8) -0.0036(9)
C19 0.0219(10) 0.0345(11) 0.0246(10) 0.0006(8) 0.0093(8) -0.0058(8)
C11 0.0297(11) 0.0281(10) 0.0254(10) -0.0032(8) 0.0038(8) 0.0045(9)
C6 0.0334(12) 0.0310(11) 0.0281(11) -0.0016(9) 0.0044(9) 0.0068(9)
C8 0.0226(10) 0.0229(10) 0.0308(11) 0.0042(8) 0.0095(8) 0.0045(8)
C9 0.0278(11) 0.0338(11) 0.0345(11) 0.0038(9) 0.0148(9) 0.0049(9)
C21 0.0221(10) 0.0381(12) 0.0337(11) -0.0014(10) 0.0084(9) -0.0090(9)
C10 0.0336(12) 0.0379(12) 0.0260(10) -0.0028(9) 0.0117(9) 0.0093(10)
C13 0.0307(11) 0.0243(10) 0.0453(13) -0.0013(9) 0.0209(10) -0.0026(9)
C5 0.0390(13) 0.0486(14) 0.0293(12) 0.0011(10) 0.0010(10) 0.0180(11)
C22 0.0301(12) 0.0475(14) 0.0421(13) -0.0110(11) 0.0175(10) -0.0050(10)
C20 0.0453(14) 0.0526(15) 0.0308(12) 0.0110(11) 0.0139(10) -0.0131(12)
C18 0.0278(12) 0.0512(15) 0.0392(13) -0.0044(11) 0.0050(10) -0.0056(11)
C24 0.0535(16) 0.0278(12) 0.0406(14) 0.0000(10) -0.0005(12) 0.0084(11)
C23 0.0506(15) 0.0274(12) 0.0491(15) 0.0057(10) 0.0077(12) -0.0057(11)
C2 0.0311(12) 0.0446(14) 0.0409(13) 0.0154(11) -0.0013(10) -0.0098(10)
C17 0.0441(14) 0.0362(13) 0.0486(15) 0.0015(11) 0.0160(12) -0.0083(11)
C15 0.0620(17) 0.0281(12) 0.0699(18) 0.0045(12) 0.0370(15) -0.0059(12)
C3 0.0340(13) 0.0662(18) 0.0472(15) 0.0114(13) 0.0006(11) -0.0228(13)
C28 0.0626(17) 0.0466(14) 0.0290(12) -0.0014(11) 0.0129(12) 0.0164(13)
C26 0.0333(13) 0.0371(13) 0.078(2) -0.0140(13) 0.0084(13) -0.0098(11)
C25 0.0677(19) 0.0438(15) 0.0522(16) -0.0140(12) 0.0282(15) -0.0152(14)
Li1 0.0265(17) 0.0239(17) 0.0261(17) -0.0004(13) 0.0075(14) -0.0013(14)
C14 0.0297(12) 0.0404(14) 0.0687(18) -0.0082(13) 0.0123(12) -0.0065(11)
C4 0.0240(11) 0.0752(19) 0.0315(12) 0.0024(12) -0.0005(9) 0.0004(12)
C27 0.0330(13) 0.0693(18) 0.0413(14) 0.0075(13) -0.0012(11) -0.0003(13)

loop_
_atom_type_symbol
_atom_type_description
_atom_type_scat_dispersion_real
_atom_type_scat_dispersion_imag
_atom_type_scat_source
C C 0.0033 0.0016 'International Tables Vol C Tables 4.2.6.8 and 6.1.1.4'
H H 0.0000 0.0000 'International Tables Vol C Tables 4.2.6.8 and 6.1.1.4'
N N 0.0061 0.0033 'International Tables Vol C Tables 4.2.6.8 and 6.1.1.4'
Li Li -0.0003 0.0001 'International Tables Vol C Tables 4.2.6.8 and 6.1.1.4'
P P 0.1023 0.0942 'International Tables Vol C Tables 4.2.6.8 and 6.1.1.4'

loop_
_exptl_crystal_face_index_h
_exptl_crystal_face_index_k
_exptl_crystal_face_index_l
_exptl_crystal_face_perp_dist
1 1 -1 0.146
-1 -1 1 0.100
1 -1 0 0.150
-1 1 1 0.114
0 0 1 0.171
0 0 -1 0.063
0 1 0 0.156
0 -1 0 0.165
1 1 1 0.169
-1 -1 -1 0.093

loop_
_geom_angle_atom_site_label_1
_geom_angle_atom_site_label_2
_geom_angle_atom_site_label_3
_geom_angle
N2 P1 N1 96.37(8)
N2 P1 C1 106.36(8)
N1 P1 C1 95.92(8)
N2 P1 Li1 45.27(9)
N1 P1 Li1 51.15(9)
C1 P1 Li1 105.38(10)
C19 N1 P1 118.93(13)
C19 N1 Li1 123.17(15)
P1 N1 Li1 88.51(11)
C19 N1 H1 108.1
P1 N1 H1 108.1
Li1 N1 H1 108.1
C7 N2 P1 120.18(12)
C7 N2 Li1 140.12(16)
P1 N2 Li1 97.75(12)
C11 C12 C7 119.63(18)
C11 C12 C16 118.56(18)
C7 C12 C16 121.78(17)
C28 N4 C24 111.58(19)
C28 N4 C27 108.13(19)
C24 N4 C27 109.00(19)
C28 N4 Li1 100.98(16)
C24 N4 Li1 104.70(16)
C27 N4 Li1 122.18(17)
N2 C7 C8 118.90(17)
N2 C7 C12 123.58(17)
C8 C7 C12 117.46(17)
C6 C1 C2 117.38(19)
C6 C1 P1 118.25(16)
C2 C1 P1 124.34(16)
C25 N3 C26 108.9(2)
C25 N3 C23 111.0(2)
C26 N3 C23 106.8(2)
C25 N3 Li1 109.93(17)
C26 N3 Li1 119.50(17)
C23 N3 Li1 100.33(16)
C12 C16 C17 112.29(18)
C12 C16 C18 111.77(17)
C17 C16 C18 110.32(19)
C12 C16 H16 107.4
C17 C16 H16 107.5
C18 C16 H16 107.3
N1 C19 C21 109.74(16)
N1 C19 C22 107.20(16)
C21 C19 C22 109.05(18)
N1 C19 C20 110.81(17)
C21 C19 C20 109.94(18)
C22 C19 C20 110.03(18)
C10 C11 C12 122.0(2)
C10 C11 H11 119.0
C12 C11 H11 119.0
C1 C6 C5 121.6(2)
C1 C6 H6 119.3
C5 C6 H6 119.2
C9 C8 C7 120.23(18)
C9 C8 C13 119.21(18)
C7 C8 C13 120.53(17)
C10 C9 C8 121.52(19)
C10 C9 H9 119.2
C8 C9 H9 119.2
C19 C21 H21A 109.6
C19 C21 H21B 109.4
H21A C21 H21B 109.5
C19 C21 H21C 109.5
H21A C21 H21C 109.5
H21B C21 H21C 109.5
C9 C10 C11 118.98(19)
C9 C10 H10 120.5
C11 C10 H10 120.5
C8 C13 C14 110.67(17)
C8 C13 C15 112.9(2)
C14 C13 C15 110.58(19)
C8 C13 H13 107.4
C14 C13 H13 107.5
C15 C13 H13 107.5
C4 C5 C6 119.8(2)
C4 C5 H5 120.1
C6 C5 H5 120.1
C19 C22 H22A 109.5
C19 C22 H22B 109.3
H22A C22 H22B 109.5
C19 C22 H22C 109.6
H22A C22 H22C 109.5
H22B C22 H22C 109.5
C19 C20 H20A 109.6
C19 C20 H20B 109.5
H20A C20 H20B 109.5
C19 C20 H20C 109.4
H20A C20 H20C 109.5
H20B C20 H20C 109.5
C16 C18 H18A 109.7
C16 C18 H18B 109.4
H18A C18 H18B 109.5
C16 C18 H18C 109.3
H18A C18 H18C 109.5
H18B C18 H18C 109.5
N4 C24 C23 113.6(2)
N4 C24 H24A 108.8
C23 C24 H24A 108.6
N4 C24 H24B 108.9
C23 C24 H24B 109.1
H24A C24 H24B 107.7
N3 C23 C24 113.6(2)
N3 C23 H23A 108.7
C24 C23 H23A 108.7
N3 C23 H23B 108.9
C24 C23 H23B 109.0
H23A C23 H23B 107.7
C1 C2 C3 121.6(2)
C1 C2 H2 119.3
C3 C2 H2 119.1
C16 C17 H17A 109.6
C16 C17 H17B 109.5
H17A C17 H17B 109.5
C16 C17 H17C 109.4
H17A C17 H17C 109.5
H17B C17 H17C 109.5
C13 C15 H15A 109.6
C13 C15 H15B 109.5
H15A C15 H15B 109.5
C13 C15 H15C 109.3
H15A C15 H15C 109.5
H15B C15 H15C 109.5
C4 C3 C2 119.6(2)
C4 C3 H3 120.3
C2 C3 H3 120.1
N4 C28 H28A 109.8
N4 C28 H28B 109.2
H28A C28 H28B 109.5
N4 C28 H28C 109.4
H28A C28 H28C 109.5
H28B C28 H28C 109.5
N3 C26 H26A 109.5
N3 C26 H26B 109.3
H26A C26 H26B 109.5
N3 C26 H26C 109.6
H26A C26 H26C 109.5
H26B C26 H26C 109.5
N3 C25 H25A 109.5
N3 C25 H25B 109.5
H25A C25 H25B 109.5
N3 C25 H25C 109.4
H25A C25 H25C 109.5
H25B C25 H25C 109.5
N2 Li1 N1 77.29(13)
N2 Li1 N4 115.89(17)
N1 Li1 N4 133.92(18)
N2 Li1 N3 135.00(18)
N1 Li1 N3 116.76(16)
N4 Li1 N3 85.83(14)
N2 Li1 P1 36.98(7)
N1 Li1 P1 40.34(7)
N4 Li1 P1 137.01(15)
N3 Li1 P1 137.10(16)
C13 C14 H14A 109.3
C13 C14 H14B 109.5
H14A C14 H14B 109.5
C13 C14 H14C 109.6
H14A C14 H14C 109.5
H14B C14 H14C 109.5
C5 C4 C3 120.0(2)
C5 C4 H4 120.0
C3 C4 H4 120.0
N4 C27 H27A 109.3
N4 C27 H27B 109.7
H27A C27 H27B 109.5
N4 C27 H27C 109.4
H27A C27 H27C 109.5
H27B C27 H27C 109.5

loop_
_geom_bond_atom_site_label_1
_geom_bond_atom_site_label_2
_geom_bond_distance
P1 N2 1.6602(16)
P1 N1 1.7708(16)
P1 C1 1.861(2)
P1 Li1 2.735(3)
N1 C19 1.492(2)
N1 Li1 2.130(4)
N1 H1 0.9099
N2 C7 1.407(2)
N2 Li1 1.961(4)
C12 C11 1.393(3)
C12 C7 1.428(3)
C12 C16 1.522(3)
N4 C28 1.456(3)
N4 C24 1.459(3)
N4 C27 1.467(3)
N4 Li1 2.141(4)
C7 C8 1.422(3)
C1 C6 1.385(3)
C1 C2 1.385(3)
N3 C25 1.455(3)
N3 C26 1.459(3)
N3 C23 1.477(3)
N3 Li1 2.171(4)
C16 C17 1.530(3)
C16 C18 1.531(3)
C16 H16 0.9801
C19 C21 1.521(3)
C19 C22 1.523(3)
C19 C20 1.524(3)
C11 C10 1.379(3)
C11 H11 0.9301
C6 C5 1.388(3)
C6 H6 0.9299
C8 C9 1.394(3)
C8 C13 1.520(3)
C9 C10 1.377(3)
C9 H9 0.9300
C21 H21A 0.9601
C21 H21B 0.9599
C21 H21C 0.9601
C10 H10 0.9301
C13 C14 1.526(3)
C13 C15 1.528(3)
C13 H13 0.9799
C5 C4 1.370(4)
C5 H5 0.9300
C22 H22A 0.9600
C22 H22B 0.9600
C22 H22C 0.9600
C20 H20A 0.9599
C20 H20B 0.9600
C20 H20C 0.9601
C18 H18A 0.9601
C18 H18B 0.9599
C18 H18C 0.9599
C24 C23 1.481(4)
C24 H24A 0.9701
C24 H24B 0.9698
C23 H23A 0.9701
C23 H23B 0.9701
C2 C3 1.389(3)
C2 H2 0.9301
C17 H17A 0.9600
C17 H17B 0.9600
C17 H17C 0.9599
C15 H15A 0.9599
C15 H15B 0.9600
C15 H15C 0.9600
C3 C4 1.377(4)
C3 H3 0.9300
C28 H28A 0.9601
C28 H28B 0.9600
C28 H28C 0.9600
C26 H26A 0.9600
C26 H26B 0.9600
C26 H26C 0.9600
C25 H25A 0.9599
C25 H25B 0.9599
C25 H25C 0.9601
C14 H14A 0.9601
C14 H14B 0.9600
C14 H14C 0.9600
C4 H4 0.9300
C27 H27A 0.9601
C27 H27B 0.9601
C27 H27C 0.9600
